data_2232521
loop_
_publ_author_name
'Necefo\(glu, Hacali'
'\"Ozt\"urk, Vijdan'
'\"Ozbek, F\"ureya Elif'
'Ad\?ig\"uzel, Vedat'
'H\"okelek, Tuncer'

_publ_section_title
;
 <i>trans</i>-Diaquabis(4-fluorobenzoato-\k<i>O</i>)bis(nicotinamide-\k<i>N</i>^1^)nickel(II)
;
_journal_coeditor_code XU5359
_journal_issue 11
_journal_name_full 'Acta Crystallographica Section E'
_journal_page_first m1638
_journal_page_last m1639
_journal_paper_doi 10.1107/S1600536811044771
_journal_volume 67
_journal_year 2011
_chemical_formula_iupac '[Ni (C7 H4 F O2)2 (C6 H6 N2 O)2 (H2 O)2]'
_chemical_formula_moiety 'C26 H24 F2 N4 Ni O8'
_chemical_formula_sum 'C26 H24 F2 N4 Ni O8'
_chemical_formula_weight 617.18
_chemical_name_systematic
;
<i>trans</i>-Diaquabis(4-fluorobenzoato-\k<i>O</i>)bis(nicotinamide-
\k<i>N</i>^1^)nickel(II)
;
_space_group_IT_number 14
_symmetry_cell_setting monoclinic
_symmetry_space_group_name_Hall '-P 2ybc'
_symmetry_space_group_name_H-M 'P 1 21/c 1'
_atom_sites_solution_hydrogens geom
_atom_sites_solution_primary direct
_atom_sites_solution_secondary difmap
_audit_creation_method SHELXL-97
_cell_angle_alpha 90.00
_cell_angle_beta 136.080(2)
_cell_angle_gamma 90.00
_cell_formula_units_Z 2
_cell_length_a 12.2001(5)
_cell_length_b 8.8473(4)
_cell_length_c 17.1341(5)
_cell_measurement_reflns_used 6642
_cell_measurement_temperature 100(2)
_cell_measurement_theta_max 28.47
_cell_measurement_theta_min 2.38
_cell_volume 1282.86(10)
_computing_cell_refinement 'SAINT (Bruker, 2007)'
_computing_data_collection 'APEX2 (Bruker, 2007)'
_computing_data_reduction 'SAINT (Bruker, 2007)'
_computing_molecular_graphics 'ORTEP-3 for Windows (Farrugia, 1997)'
_computing_publication_material 'WinGX (Farrugia, 1999) and PLATON (Spek, 2009)'
_computing_structure_refinement 'SHELXL97 (Sheldrick, 2008)'
_computing_structure_solution 'SHELXS97 (Sheldrick, 2008)'
_diffrn_ambient_temperature 100(2)
_diffrn_measured_fraction_theta_full 0.990
_diffrn_measured_fraction_theta_max 0.990
_diffrn_measurement_device_type 'Bruker Kappa APEXII CCD area-detector'
_diffrn_measurement_method '\f and \w scans'
_diffrn_radiation_monochromator graphite
_diffrn_radiation_source 'fine-focus sealed tube'
_diffrn_radiation_type MoK\a
_diffrn_radiation_wavelength 0.71073
_diffrn_reflns_av_R_equivalents 0.0278
_diffrn_reflns_av_sigmaI/netI 0.0290
_diffrn_reflns_limit_h_max 16
_diffrn_reflns_limit_h_min -16
_diffrn_reflns_limit_k_max 11
_diffrn_reflns_limit_k_min -11
_diffrn_reflns_limit_l_max 23
_diffrn_reflns_limit_l_min -22
_diffrn_reflns_number 11926
_diffrn_reflns_theta_full 28.52
_diffrn_reflns_theta_max 28.52
_diffrn_reflns_theta_min 2.38
_exptl_absorpt_coefficient_mu 0.830
_exptl_absorpt_correction_T_max 0.861
_exptl_absorpt_correction_T_min 0.803
_exptl_absorpt_correction_type multi-scan
_exptl_absorpt_process_details '(SADABS; Bruker, 2005)'
_exptl_crystal_colour blue
_exptl_crystal_density_diffrn 1.598
_exptl_crystal_density_method 'not measured'
_exptl_crystal_description block
_exptl_crystal_F_000 636
_exptl_crystal_size_max 0.29
_exptl_crystal_size_mid 0.22
_exptl_crystal_size_min 0.18
_refine_diff_density_max 0.463
_refine_diff_density_min -0.573
_refine_ls_extinction_method none
_refine_ls_goodness_of_fit_ref 1.042
_refine_ls_hydrogen_treatment mixed
_refine_ls_matrix_type full
_refine_ls_number_parameters 203
_refine_ls_number_reflns 3220
_refine_ls_number_restraints 0
_refine_ls_restrained_S_all 1.042
_refine_ls_R_factor_all 0.0349
_refine_ls_R_factor_gt 0.0295
_refine_ls_shift/su_max 0.000
_refine_ls_shift/su_mean 0.000
_refine_ls_structure_factor_coef Fsqd
_refine_ls_weighting_details 'calc w=1/[\s^2^(Fo^2^)+(0.0380P)^2^+0.6890P] where P=(Fo^2^+2Fc^2^)/3'
_refine_ls_weighting_scheme calc
_refine_ls_wR_factor_gt 0.0745
_refine_ls_wR_factor_ref 0.0773
_reflns_number_gt 2874
_reflns_number_total 3220
_reflns_threshold_expression I>2\s(I)
_cod_data_source_file xu5359.cif
_cod_data_source_block I
_cod_original_sg_symbol_H-M 'P 21/c'
_cod_database_code 2232521
_cod_database_fobs_code 2232521

loop_
_symmetry_equiv_pos_as_xyz
'x, y, z'
'-x, y+1/2, -z+1/2'
'-x, -y, -z'
'x, -y-1/2, z-1/2'

loop_
_atom_site_type_symbol
_atom_site_label
_atom_site_fract_x
_atom_site_fract_y
_atom_site_fract_z
_atom_site_U_iso_or_equiv
_atom_site_adp_type
_atom_site_calc_flag
_atom_site_refinement_flags
_atom_site_occupancy
_atom_site_symmetry_multiplicity
Ni Ni1 0.0000 0.5000 0.5000 0.00935(8) Uani d S 1 2
O O1 0.18950(11) 0.45525(13) 0.66805(8) 0.0129(2) Uani d . 1 1
O O2 0.35932(12) 0.35155(14) 0.66999(8) 0.0182(2) Uani d . 1 1
O O3 0.04376(12) 1.15787(12) 0.34180(8) 0.0152(2) Uani d . 1 1
O O4 0.11757(12) 0.41708(13) 0.46215(8) 0.0127(2) Uani d . 1 1
H H41 0.088(2) 0.333(2) 0.4293(16) 0.020(5) Uiso d . 1 1
H H42 0.209(3) 0.398(3) 0.532(2) 0.049(7) Uiso d . 1 1
N N1 0.08897(13) 0.71649(14) 0.52032(9) 0.0114(2) Uani d . 1 1
N N2 -0.00057(17) 0.93579(17) 0.26006(11) 0.0180(3) Uani d . 1 1
H H21 0.003(2) 0.841(3) 0.2615(17) 0.030(6) Uiso d . 1 1
H H22 -0.033(3) 0.984(3) 0.203(2) 0.037(6) Uiso d . 1 1
F F1 0.65268(11) 0.13200(13) 1.13785(7) 0.0274(2) Uani d . 1 1
C C1 0.31188(15) 0.37925(17) 0.71362(11) 0.0124(3) Uani d . 1 1
C C2 0.40420(15) 0.31422(18) 0.82813(11) 0.0132(3) Uani d . 1 1
C C3 0.36738(18) 0.3548(2) 0.88572(12) 0.0192(3) Uani d . 1 1
H H3 0.2866 0.4236 0.8538 0.023 Uiso calc R 1 1
C C4 0.45092(19) 0.2929(2) 0.99065(12) 0.0229(4) Uani d . 1 1
H H4 0.4270 0.3190 1.0296 0.027 Uiso calc R 1 1
C C5 0.56940(17) 0.1923(2) 1.03506(11) 0.0185(3) Uani d . 1 1
C C6 0.60852(17) 0.14784(19) 0.98051(12) 0.0176(3) Uani d . 1 1
H H6 0.6885 0.0779 1.0127 0.021 Uiso calc R 1 1
C C7 0.52424(16) 0.21111(18) 0.87575(11) 0.0152(3) Uani d . 1 1
H H7 0.5487 0.1840 0.8372 0.018 Uiso calc R 1 1
C C8 0.18734(16) 0.78640(18) 0.62049(11) 0.0130(3) Uani d . 1 1
H H8 0.2178 0.7358 0.6813 0.016 Uiso calc R 1 1
C C9 0.24541(16) 0.93048(18) 0.63733(11) 0.0141(3) Uani d . 1 1
H H9 0.3144 0.9750 0.7082 0.017 Uiso calc R 1 1
C C10 0.19927(17) 1.00725(17) 0.54715(12) 0.0130(3) Uani d . 1 1
H H10 0.2353 1.1048 0.5560 0.016 Uiso calc R 1 1
C C11 0.09784(15) 0.93567(17) 0.44284(11) 0.0107(3) Uani d . 1 1
C C12 0.04647(15) 0.79094(17) 0.43349(11) 0.0112(3) Uani d . 1 1
H H12 -0.0205 0.7430 0.3639 0.013 Uiso calc R 1 1
C C13 0.04432(16) 1.01818(17) 0.34384(11) 0.0121(3) Uani d . 1 1

loop_
_atom_site_aniso_label
_atom_site_aniso_U_11
_atom_site_aniso_U_22
_atom_site_aniso_U_33
_atom_site_aniso_U_12
_atom_site_aniso_U_13
_atom_site_aniso_U_23
Ni1 0.01259(13) 0.00808(15) 0.00725(12) -0.00057(10) 0.00710(10) 0.00028(9)
O1 0.0143(4) 0.0119(5) 0.0089(4) 0.0004(4) 0.0072(4) 0.0005(4)
O2 0.0158(5) 0.0271(7) 0.0124(4) 0.0011(5) 0.0104(4) 0.0016(5)
O3 0.0245(5) 0.0088(5) 0.0148(4) -0.0002(4) 0.0149(4) 0.0003(4)
O4 0.0166(5) 0.0115(6) 0.0104(4) -0.0011(4) 0.0098(4) -0.0014(4)
N1 0.0136(5) 0.0107(6) 0.0113(5) -0.0001(5) 0.0094(4) 0.0003(5)
N2 0.0330(7) 0.0096(7) 0.0146(6) -0.0006(6) 0.0183(6) 0.0000(5)
F1 0.0278(5) 0.0348(6) 0.0115(4) 0.0072(5) 0.0114(4) 0.0094(4)
C1 0.0127(6) 0.0111(7) 0.0097(5) -0.0039(6) 0.0068(5) -0.0015(5)
C2 0.0127(6) 0.0146(8) 0.0098(5) -0.0017(6) 0.0073(5) -0.0007(5)
C3 0.0187(7) 0.0240(9) 0.0143(6) 0.0063(7) 0.0117(6) 0.0035(6)
C4 0.0254(7) 0.0318(10) 0.0152(6) 0.0062(8) 0.0159(6) 0.0027(7)
C5 0.0176(6) 0.0214(9) 0.0092(6) 0.0001(7) 0.0072(5) 0.0030(6)
C6 0.0143(6) 0.0181(8) 0.0147(6) 0.0036(6) 0.0086(5) 0.0032(6)
C7 0.0146(6) 0.0169(8) 0.0135(6) -0.0008(6) 0.0100(5) -0.0004(6)
C8 0.0154(6) 0.0130(8) 0.0103(5) 0.0009(6) 0.0091(5) 0.0007(5)
C9 0.0164(6) 0.0140(8) 0.0103(5) -0.0015(6) 0.0091(5) -0.0018(6)
C10 0.0163(6) 0.0097(7) 0.0139(6) -0.0016(6) 0.0112(6) -0.0011(5)
C11 0.0130(6) 0.0110(7) 0.0105(5) 0.0021(6) 0.0092(5) 0.0023(5)
C12 0.0132(6) 0.0112(7) 0.0097(5) 0.0001(6) 0.0085(5) -0.0004(5)
C13 0.0146(6) 0.0122(7) 0.0114(6) 0.0001(6) 0.0100(5) 0.0005(5)

loop_
_atom_type_symbol
_atom_type_description
_atom_type_scat_dispersion_real
_atom_type_scat_dispersion_imag
_atom_type_scat_source
C C 0.0033 0.0016 'International Tables Vol C Tables 4.2.6.8 and 6.1.1.4'
H H 0.0000 0.0000 'International Tables Vol C Tables 4.2.6.8 and 6.1.1.4'
N N 0.0061 0.0033 'International Tables Vol C Tables 4.2.6.8 and 6.1.1.4'
O O 0.0106 0.0060 'International Tables Vol C Tables 4.2.6.8 and 6.1.1.4'
F F 0.0171 0.0103 'International Tables Vol C Tables 4.2.6.8 and 6.1.1.4'
Ni Ni 0.3393 1.1124 'International Tables Vol C Tables 4.2.6.8 and 6.1.1.4'

loop_
_geom_angle_atom_site_label_1
_geom_angle_atom_site_label_2
_geom_angle_atom_site_label_3
_geom_angle_site_symmetry_1
_geom_angle_site_symmetry_3
_geom_angle
O1 Ni1 O1 3_566 . 180.0
O1 Ni1 O4 . . 92.09(4)
O1 Ni1 O4 3_566 . 87.91(4)
O1 Ni1 O4 . 3_566 87.91(4)
O1 Ni1 O4 3_566 3_566 92.09(4)
O1 Ni1 N1 . . 91.03(4)
O1 Ni1 N1 3_566 . 88.97(4)
O1 Ni1 N1 . 3_566 88.97(4)
O1 Ni1 N1 3_566 3_566 91.03(4)
O4 Ni1 O4 . 3_566 180.00(5)
O4 Ni1 N1 . . 89.05(4)
O4 Ni1 N1 3_566 . 90.95(4)
O4 Ni1 N1 . 3_566 90.95(4)
O4 Ni1 N1 3_566 3_566 89.05(4)
N1 Ni1 N1 3_566 . 180.00(8)
C1 O1 Ni1 . . 127.09(9)
Ni1 O4 H41 . . 117.0(13)
Ni1 O4 H42 . . 97.2(15)
H41 O4 H42 . . 105(2)
C8 N1 Ni1 . . 120.72(9)
C8 N1 C12 . . 117.81(13)
C12 N1 Ni1 . . 121.44(9)
C13 N2 H21 . . 123.2(14)
C13 N2 H22 . . 116.9(15)
H21 N2 H22 . . 120(2)
O1 C1 C2 . . 116.65(12)
O2 C1 O1 . . 125.40(12)
O2 C1 C2 . . 117.93(13)
C3 C2 C1 . . 120.28(13)
C7 C2 C1 . . 120.01(12)
C7 C2 C3 . . 119.70(13)
C2 C3 H3 . . 119.9
C4 C3 C2 . . 120.28(14)
C4 C3 H3 . . 119.9
C3 C4 H4 . . 120.9
C5 C4 C3 . . 118.16(13)
C5 C4 H4 . . 120.9
F1 C5 C4 . . 118.72(13)
F1 C5 C6 . . 117.82(14)
C4 C5 C6 . . 123.46(13)
C5 C6 C7 . . 117.73(14)
C5 C6 H6 . . 121.1
C7 C6 H6 . . 121.1
C2 C7 C6 . . 120.67(13)
C2 C7 H7 . . 119.7
C6 C7 H7 . . 119.7
N1 C8 C9 . . 122.88(13)
N1 C8 H8 . . 118.6
C9 C8 H8 . . 118.6
C8 C9 H9 . . 120.5
C10 C9 C8 . . 118.96(13)
C10 C9 H9 . . 120.5
C9 C10 C11 . . 118.73(14)
C9 C10 H10 . . 120.6
C11 C10 H10 . . 120.6
C10 C11 C13 . . 119.43(13)
C12 C11 C10 . . 118.63(12)
C12 C11 C13 . . 121.92(12)
N1 C12 C11 . . 122.98(12)
N1 C12 H12 . . 118.5
C11 C12 H12 . . 118.5
O3 C13 N2 . . 121.96(13)
O3 C13 C11 . . 120.56(12)
N2 C13 C11 . . 117.48(14)

loop_
_geom_bond_atom_site_label_1
_geom_bond_atom_site_label_2
_geom_bond_site_symmetry_2
_geom_bond_distance
_geom_bond_publ_flag
Ni1 O1 . 2.0500(9) y
Ni1 O1 3_566 2.0500(9) ?
Ni1 O4 . 2.0872(10) y
Ni1 O4 3_566 2.0872(10) ?
Ni1 N1 . 2.1033(13) y
Ni1 N1 3_566 2.1033(13) ?
O1 C1 . 1.2695(18) ?
O2 C1 . 1.2560(16) ?
O3 C13 . 1.2363(18) ?
O4 H41 . 0.84(2) ?
O4 H42 . 0.88(3) ?
N1 C8 . 1.3421(17) ?
N1 C12 . 1.3435(17) ?
N2 C13 . 1.3264(19) ?
N2 H21 . 0.84(2) ?
N2 H22 . 0.86(2) ?
F1 C5 . 1.3570(16) ?
C1 C2 . 1.5051(18) ?
C2 C3 . 1.3939(19) ?
C2 C7 . 1.386(2) ?
C3 C4 . 1.390(2) ?
C3 H3 . 0.9300 ?
C4 H4 . 0.9300 ?
C5 C4 . 1.369(2) ?
C6 C5 . 1.378(2) ?
C6 C7 . 1.3906(19) ?
C6 H6 . 0.9300 ?
C7 H7 . 0.9300 ?
C8 C9 . 1.384(2) ?
C8 H8 . 0.9300 ?
C9 C10 . 1.3830(19) ?
C9 H9 . 0.9300 ?
C10 C11 . 1.3930(19) ?
C10 H10 . 0.9300 ?
C12 C11 . 1.383(2) ?
C12 H12 . 0.9300 ?
C13 C11 . 1.4970(18) ?

loop_
_geom_hbond_atom_site_label_D
_geom_hbond_atom_site_label_H
_geom_hbond_atom_site_label_A
_geom_hbond_site_symmetry_A
_geom_hbond_distance_DH
_geom_hbond_distance_HA
_geom_hbond_distance_DA
_geom_hbond_angle_DHA
_geom_hbond_publ_flag
N2 H21 O3 2_545 0.84(3) 2.15(3) 2.8363(19) 139(2) yes
N2 H22 O4 2_555 0.86(3) 2.28(3) 2.955(2) 135(2) yes
O4 H41 O3 1_545 0.841(18) 1.94(2) 2.7654(16) 166(3) yes
O4 H42 O2 . 0.88(3) 1.70(2) 2.5663(14) 168(4) yes
C6 H6 O4 2_646 0.93 2.52 3.402(3) 159 yes
C8 H8 F1 3_667 0.93 2.53 3.1358(18) 123 yes
C9 H9 F1 3_667 0.93 2.55 3.129(2) 121 yes
C10 H10 O2 1_565 0.93 2.57 3.4060(19) 150 yes

loop_
_geom_torsion_atom_site_label_1
_geom_torsion_atom_site_label_2
_geom_torsion_atom_site_label_3
_geom_torsion_atom_site_label_4
_geom_torsion_site_symmetry_1
_geom_torsion
O4 Ni1 O1 C1 . -10.42(12)
O4 Ni1 O1 C1 3_566 169.58(12)
N1 Ni1 O1 C1 . -99.50(12)
N1 Ni1 O1 C1 3_566 80.50(12)
O1 Ni1 N1 C8 . -24.63(11)
O1 Ni1 N1 C8 3_566 155.37(11)
O1 Ni1 N1 C12 . 157.13(10)
O1 Ni1 N1 C12 3_566 -22.87(10)
O4 Ni1 N1 C8 . -116.70(11)
O4 Ni1 N1 C8 3_566 63.30(11)
O4 Ni1 N1 C12 . 65.06(10)
O4 Ni1 N1 C12 3_566 -114.94(10)
Ni1 O1 C1 O2 . 20.1(2)
Ni1 O1 C1 C2 . -158.24(10)
Ni1 N1 C8 C9 . -178.10(10)
C12 N1 C8 C9 . 0.2(2)
Ni1 N1 C12 C11 . 177.43(10)
C8 N1 C12 C11 . -0.86(19)
O1 C1 C2 C3 . -8.6(2)
O1 C1 C2 C7 . 170.00(14)
O2 C1 C2 C3 . 172.92(14)
O2 C1 C2 C7 . -8.4(2)
C1 C2 C3 C4 . 178.94(15)
C7 C2 C3 C4 . 0.3(2)
C1 C2 C7 C6 . -178.74(14)
C3 C2 C7 C6 . -0.1(2)
C2 C3 C4 C5 . 0.2(3)
F1 C5 C4 C3 . 179.47(15)
C6 C5 C4 C3 . -1.0(3)
C7 C6 C5 F1 . -179.28(14)
C7 C6 C5 C4 . 1.2(3)
C5 C6 C7 C2 . -0.6(2)
N1 C8 C9 C10 . 0.7(2)
C8 C9 C10 C11 . -1.0(2)
C9 C10 C11 C12 . 0.4(2)
C9 C10 C11 C13 . 178.87(13)
N1 C12 C11 C10 . 0.5(2)
N1 C12 C11 C13 . -177.86(12)
O3 C13 C11 C10 . -23.7(2)
O3 C13 C11 C12 . 154.64(13)
N2 C13 C11 C10 . 155.73(14)
N2 C13 C11 C12 . -25.9(2)
